data_2217994
loop_
_publ_author_name
'Bambagiotti-Alberti, Massimo'
'Bartolucci, Gianluca'
'Bruni, Bruno'
'Coran, Silvia'
'Di Vaira, Massimo'

_publ_section_title
;
 3-Methyl-1,4-dioxo-1,4-dihydronaphthalen-2-yl 4-aminobenzoate
;
_journal_coeditor_code RK2078
_journal_issue 4
_journal_name_full 'Acta Crystallographica Section E'
_journal_page_first o718
_journal_paper_doi 10.1107/S1600536808005308
_journal_volume 64
_journal_year 2008
_chemical_formula_iupac 'C18 H13 N O4'
_chemical_formula_moiety 'C18 H13 N O4'
_chemical_formula_sum 'C18 H13 N O4'
_chemical_formula_weight 307.29
_chemical_name_systematic
;
3-Methyl-1,4-dioxo-1,4-dihydronaphthalen-2-yl 4-aminobenzoate
;
_space_group_IT_number 2
_symmetry_cell_setting triclinic
_symmetry_space_group_name_Hall '-P 1'
_symmetry_space_group_name_H-M 'P -1'
_atom_sites_solution_hydrogens difmap
_atom_sites_solution_primary direct
_atom_sites_solution_secondary difmap
_cell_angle_alpha 101.618(6)
_cell_angle_beta 110.770(7)
_cell_angle_gamma 89.019(6)
_cell_formula_units_Z 2
_cell_length_a 7.6217(6)
_cell_length_b 9.6142(7)
_cell_length_c 10.6456(7)
_cell_measurement_reflns_used 3411
_cell_measurement_temperature 170(2)
_cell_measurement_theta_max 53.4
_cell_measurement_theta_min 9.6
_cell_volume 713.18(10)
_computing_cell_refinement 'CrysAlisPro CCD (Oxford Diffraction, 2006)'
_computing_data_collection 'CrysAlisPro CCD (Oxford Diffraction, 2006)'
_computing_data_reduction 'CrysAlisPro RED (Oxford Diffraction, 2006)'
_computing_molecular_graphics 'ORTEP-3 (Farrugia, 1997) and PLATON (Spek, 2003)'
_computing_publication_material 'SHELXL97 (Sheldrick, 2008) and PARST (Nardelli, 1995)'
_computing_structure_refinement 'SHELXL97 (Sheldrick, 2008)'
_computing_structure_solution 'SIR97 (Altomare <i>et al.</i>,  1999)'
_diffrn_ambient_temperature 170(2)
_diffrn_detector_area_resol_mean 8.1241
_diffrn_measured_fraction_theta_full 0.868
_diffrn_measured_fraction_theta_max 0.868
_diffrn_measurement_device_type 'Oxford Diffraction Xcalibur PX Ultra CCD'
_diffrn_measurement_method \w
_diffrn_radiation_monochromator 'Oxford Diffraction Enhance ULTRA assembly'
_diffrn_radiation_source 'Fine--focus sealed tube'
_diffrn_radiation_type CuK\a
_diffrn_radiation_wavelength 1.54180
_diffrn_reflns_av_R_equivalents 0.0224
_diffrn_reflns_av_sigmaI/netI 0.0218
_diffrn_reflns_limit_h_max 9
_diffrn_reflns_limit_h_min -9
_diffrn_reflns_limit_k_max 11
_diffrn_reflns_limit_k_min -11
_diffrn_reflns_limit_l_max 12
_diffrn_reflns_limit_l_min -12
_diffrn_reflns_number 6339
_diffrn_reflns_theta_full 72.39
_diffrn_reflns_theta_max 72.39
_diffrn_reflns_theta_min 4.54
_diffrn_standards_number 0
_exptl_absorpt_coefficient_mu 0.846
_exptl_absorpt_correction_T_max 1.000
_exptl_absorpt_correction_T_min 0.501
_exptl_absorpt_correction_type multi-scan
_exptl_absorpt_process_details '(ABSPACK; Oxford Diffraction, 2006)'
_exptl_crystal_colour Red
_exptl_crystal_density_diffrn 1.431
_exptl_crystal_density_method 'Not measured'
_exptl_crystal_description 'Flat prism'
_exptl_crystal_F_000 320
_exptl_crystal_size_max 0.60
_exptl_crystal_size_mid 0.20
_exptl_crystal_size_min 0.05
_refine_diff_density_max 0.166
_refine_diff_density_min -0.233
_refine_ls_extinction_method None
_refine_ls_goodness_of_fit_ref 1.121
_refine_ls_hydrogen_treatment mixed
_refine_ls_matrix_type full
_refine_ls_number_parameters 215
_refine_ls_number_reflns 2453
_refine_ls_number_restraints 0
_refine_ls_restrained_S_all 1.121
_refine_ls_R_factor_all 0.0542
_refine_ls_R_factor_gt 0.0411
_refine_ls_shift/su_max 0.000
_refine_ls_shift/su_mean 0.000
_refine_ls_structure_factor_coef Fsqd
_refine_ls_weighting_details 'calc w=1/[\s^2^(Fo^2^)+(0.0941P)^2^+0.0064P] where P=(Fo^2^+2Fc^2^)/3'
_refine_ls_weighting_scheme calc
_refine_ls_wR_factor_gt 0.1257
_refine_ls_wR_factor_ref 0.1418
_reflns_number_gt 1845
_reflns_number_total 2453
_reflns_threshold_expression I>2\s(I)
_cod_data_source_file rk2078.cif
_cod_data_source_block I
_cod_depositor_comments
;
The following automatic conversions were performed:
'_atom_sites_solution_hydrogens' value 'Difmap' changed to 'difmap'
according to '/home/saulius/struct/CIF-dictionaries/cif_core.dic'
dictionary named 'cif_core.dic' version 2.4.1 from
2010-06-29.

'_atom_sites_solution_primary' value 'Direct' changed to
'direct' according to '/home/saulius/struct/CIF-dictionaries/cif_core.dic'
dictionary named 'cif_core.dic' version 2.4.1 from
2010-06-29.

'_atom_sites_solution_secondary' value 'Difmap' changed to
'difmap' according to '/home/saulius/struct/CIF-dictionaries/cif_core.dic'
dictionary named 'cif_core.dic' version 2.4.1 from
2010-06-29.

'_refine_ls_matrix_type' value 'Full' changed to 'full'
according to '/home/saulius/struct/CIF-dictionaries/cif_core.dic'
dictionary named 'cif_core.dic' version 2.4.1 from
2010-06-29.

'_refine_ls_weighting_scheme' value 'Calc' changed to 'calc'
according to '/home/saulius/struct/CIF-dictionaries/cif_core.dic'
dictionary named 'cif_core.dic' version 2.4.1 from 2010-06-29.

Automatic conversion script
Id: cif_fix_enum 1527 2010-12-29 10:47:43Z saulius 

The following automatic conversions were performed:

'_atom_sites_solution_hydrogens' value 'Difmap' changed to 'difmap'
according to /home/saulius/struct/CIF-dictionaries/cif_core.dic
dictionary named 'cif_core.dic' version 2.4.1 from
2010-06-29.

'_atom_sites_solution_primary' value 'Direct' changed to
'direct' according to
/home/saulius/struct/CIF-dictionaries/cif_core.dic dictionary named
'cif_core.dic' version 2.4.1 from
2010-06-29.

'_atom_sites_solution_secondary' value 'Difmap' changed
to 'difmap' according to
/home/saulius/struct/CIF-dictionaries/cif_core.dic dictionary named
'cif_core.dic' version 2.4.1 from
2010-06-29.

'_refine_ls_matrix_type' value 'Full' changed to 'full'
according to /home/saulius/struct/CIF-dictionaries/cif_core.dic
dictionary named 'cif_core.dic' version 2.4.1 from
2010-06-29.

'_refine_ls_weighting_scheme' value 'Calc' changed to
'calc' according to
/home/saulius/struct/CIF-dictionaries/cif_core.dic dictionary named
'cif_core.dic' version 2.4.1 from 2010-06-29.

Automatic conversion script
Id: cif_fix_values 1715 2011-07-08 13:25:40Z adriana 
;
_cod_database_code 2217994
_cod_database_fobs_code 2217994

loop_
_symmetry_equiv_pos_as_xyz
'x, y, z'
'-x, -y, -z'

loop_
_atom_site_type_symbol
_atom_site_label
_atom_site_fract_x
_atom_site_fract_y
_atom_site_fract_z
_atom_site_U_iso_or_equiv
_atom_site_adp_type
_atom_site_calc_flag
_atom_site_refinement_flags
_atom_site_occupancy
C C1 0.6680(2) 1.03157(16) 0.34314(16) 0.0361(4) Uani d . 1
C C2 0.8411(2) 1.01124(16) 0.32984(16) 0.0373(4) Uani d . 1
H H2 0.8613 0.9234 0.2787 0.045 Uiso calc R 1
C C3 0.9857(3) 1.11583(17) 0.38923(16) 0.0392(4) Uani d . 1
H H3 1.1038 1.0996 0.3791 0.047 Uiso calc R 1
C C4 0.9568(3) 1.24645(17) 0.46471(16) 0.0398(4) Uani d . 1
N N 1.0987(3) 1.35138(17) 0.52199(17) 0.0508(4) Uani d . 1
H H1N 1.083(3) 1.425(3) 0.582(2) 0.061 Uiso d . 1
H H2N 1.225(4) 1.326(2) 0.542(2) 0.061 Uiso d . 1
C C5 0.7833(3) 1.26644(17) 0.47801(17) 0.0449(5) Uani d . 1
H H5 0.7624 1.3542 0.5289 0.054 Uiso calc R 1
C C6 0.6405(3) 1.16127(18) 0.41876(17) 0.0431(4) Uani d . 1
H H6 0.5226 1.1770 0.4294 0.052 Uiso calc R 1
C C7 0.5122(3) 0.92331(17) 0.27898(16) 0.0384(4) Uani d . 1
O O1 0.57285(17) 0.79775(12) 0.22176(13) 0.0464(4) Uani d . 1
O O2 0.35157(19) 0.93363(13) 0.27039(14) 0.0498(4) Uani d . 1
C C8 0.4401(2) 0.68767(16) 0.14533(17) 0.0377(4) Uani d . 1
C C9 0.4125(2) 0.58405(18) 0.22396(17) 0.0386(4) Uani d . 1
O O3 0.48719(18) 0.60587(14) 0.34797(12) 0.0497(4) Uani d . 1
C C10 0.2922(2) 0.45428(17) 0.14241(18) 0.0388(4) Uani d . 1
C C11 0.2663(3) 0.3494(2) 0.2090(2) 0.0498(5) Uani d . 1
H H11 0.3227 0.3623 0.3060 0.060 Uiso calc R 1
C C12 0.1572(3) 0.2263(2) 0.1317(2) 0.0602(6) Uani d . 1
H H12 0.1414 0.1536 0.1761 0.072 Uiso calc R 1
C C13 0.0713(3) 0.2085(2) -0.0091(2) 0.0552(5) Uani d . 1
H H13 -0.0036 0.1239 -0.0607 0.066 Uiso calc R 1
C C14 0.0936(3) 0.31287(18) -0.0752(2) 0.0466(5) Uani d . 1
H H14 0.0330 0.3008 -0.1719 0.056 Uiso calc R 1
C C15 0.2056(2) 0.43605(16) 0.00057(17) 0.0376(4) Uani d . 1
O O4 0.1557(2) 0.53290(14) -0.19534(13) 0.0593(4) Uani d . 1
C C16 0.2311(2) 0.54714(17) -0.07165(17) 0.0405(4) Uani d . 1
C C17 0.3535(2) 0.67684(17) 0.01047(18) 0.0393(4) Uani d . 1
C C18 0.3757(3) 0.7879(2) -0.0642(2) 0.0516(5) Uani d . 1
H H181 0.4980 0.8401 -0.0144 0.077 Uiso calc R 1
H H182 0.2753 0.8541 -0.0699 0.077 Uiso calc R 1
H H183 0.3683 0.7421 -0.1570 0.077 Uiso calc R 1

loop_
_atom_site_aniso_label
_atom_site_aniso_U_11
_atom_site_aniso_U_22
_atom_site_aniso_U_33
_atom_site_aniso_U_12
_atom_site_aniso_U_13
_atom_site_aniso_U_23
C1 0.0393(10) 0.0345(8) 0.0337(8) 0.0027(8) 0.0114(7) 0.0083(6)
C2 0.0443(10) 0.0325(7) 0.0329(8) 0.0035(8) 0.0118(7) 0.0059(6)
C3 0.0385(10) 0.0398(8) 0.0357(8) 0.0033(8) 0.0088(7) 0.0085(7)
C4 0.0435(11) 0.0382(8) 0.0318(8) -0.0001(8) 0.0065(7) 0.0066(6)
N 0.0484(10) 0.0413(8) 0.0487(9) -0.0045(8) 0.0063(7) -0.0016(7)
C5 0.0529(12) 0.0360(8) 0.0417(10) 0.0019(9) 0.0175(8) -0.0017(7)
C6 0.0449(11) 0.0407(9) 0.0436(9) 0.0035(8) 0.0176(8) 0.0053(7)
C7 0.0443(11) 0.0347(8) 0.0362(8) 0.0032(8) 0.0136(7) 0.0091(6)
O1 0.0370(7) 0.0339(6) 0.0615(8) -0.0006(5) 0.0156(6) -0.0013(5)
O2 0.0410(8) 0.0444(7) 0.0622(8) 0.0016(6) 0.0202(6) 0.0040(6)
C8 0.0326(9) 0.0313(7) 0.0480(10) 0.0026(7) 0.0164(7) 0.0021(7)
C9 0.0322(9) 0.0423(8) 0.0402(9) 0.0065(8) 0.0137(7) 0.0050(7)
O3 0.0438(8) 0.0612(8) 0.0397(7) 0.0022(6) 0.0124(5) 0.0057(6)
C10 0.0331(9) 0.0366(8) 0.0476(10) 0.0031(8) 0.0153(7) 0.0092(7)
C11 0.0484(12) 0.0500(10) 0.0583(11) 0.0063(9) 0.0248(9) 0.0173(9)
C12 0.0629(14) 0.0438(10) 0.0877(16) -0.0002(10) 0.0405(12) 0.0192(10)
C13 0.0464(12) 0.0389(9) 0.0817(15) -0.0021(9) 0.0316(10) -0.0003(9)
C14 0.0366(10) 0.0391(9) 0.0578(11) 0.0037(8) 0.0157(8) -0.0017(8)
C15 0.0320(9) 0.0330(8) 0.0472(10) 0.0068(7) 0.0168(7) 0.0032(7)
O4 0.0774(11) 0.0530(7) 0.0385(7) 0.0067(7) 0.0124(6) 0.0053(6)
C16 0.0386(10) 0.0385(8) 0.0414(10) 0.0089(8) 0.0121(7) 0.0064(7)
C17 0.0368(10) 0.0355(8) 0.0477(10) 0.0073(8) 0.0173(8) 0.0095(7)
C18 0.0535(12) 0.0465(10) 0.0626(12) 0.0078(9) 0.0245(9) 0.0222(9)

loop_
_atom_type_symbol
_atom_type_description
_atom_type_scat_dispersion_real
_atom_type_scat_dispersion_imag
_atom_type_scat_source
C C 0.0181 0.0091 'International Tables Vol C Tables 4.2.6.8 and 6.1.1.4'
H H 0.0000 0.0000 'International Tables Vol C Tables 4.2.6.8 and 6.1.1.4'
N N 0.0311 0.0180 'International Tables Vol C Tables 4.2.6.8 and 6.1.1.4'
O O 0.0492 0.0322 'International Tables Vol C Tables 4.2.6.8 and 6.1.1.4'

loop_
_geom_angle_atom_site_label_1
_geom_angle_atom_site_label_2
_geom_angle_atom_site_label_3
_geom_angle
C2 C1 C6 118.63(15)
C2 C1 C7 122.37(15)
C6 C1 C7 118.99(16)
C1 C2 C3 121.52(15)
C1 C2 H2 119.2
C3 C2 H2 119.2
C2 C3 C4 119.58(17)
C2 C3 H3 120.2
C4 C3 H3 120.2
N C4 C5 121.40(16)
N C4 C3 119.83(18)
C5 C4 C3 118.76(15)
C4 N H1N 116.7(15)
C4 N H2N 119.0(13)
H1N N H2N 114(2)
C6 C5 C4 121.14(16)
C6 C5 H5 119.4
C4 C5 H5 119.4
C5 C6 C1 120.36(17)
C5 C6 H6 119.8
C1 C6 H6 119.8
O2 C7 O1 121.27(15)
O2 C7 C1 128.52(16)
O1 C7 C1 110.20(15)
C8 O1 C7 118.14(13)
C17 C8 O1 120.33(14)
C17 C8 C9 124.77(14)
O1 C8 C9 114.83(14)
O3 C9 C10 122.82(15)
O3 C9 C8 120.89(15)
C10 C9 C8 116.28(14)
C15 C10 C11 120.01(16)
C15 C10 C9 120.57(14)
C11 C10 C9 119.42(16)
C12 C11 C10 119.25(19)
C12 C11 H11 120.4
C10 C11 H11 120.4
C13 C12 C11 120.62(17)
C13 C12 H12 119.7
C11 C12 H12 119.7
C14 C13 C12 120.40(17)
C14 C13 H13 119.8
C12 C13 H13 119.8
C13 C14 C15 119.68(18)
C13 C14 H14 120.2
C15 C14 H14 120.2
C10 C15 C14 120.02(16)
C10 C15 C16 120.62(14)
C14 C15 C16 119.37(16)
O4 C16 C17 120.01(15)
O4 C16 C15 121.32(15)
C17 C16 C15 118.67(14)
C8 C17 C16 118.88(14)
C8 C17 C18 123.35(16)
C16 C17 C18 117.75(15)
C17 C18 H181 109.5
C17 C18 H182 109.5
H181 C18 H182 109.5
C17 C18 H183 109.5
H181 C18 H183 109.5
H182 C18 H183 109.5

loop_
_geom_bond_atom_site_label_1
_geom_bond_atom_site_label_2
_geom_bond_distance
C1 C2 1.383(3)
C1 C6 1.398(2)
C1 C7 1.463(2)
C2 C3 1.383(2)
C2 H2 0.9500
C3 C4 1.407(2)
C3 H3 0.9500
C4 N 1.371(2)
C4 C5 1.385(3)
N H1N 0.89(2)
N H2N 0.95(3)
C5 C6 1.378(2)
C5 H5 0.9500
C6 H6 0.9500
C7 O2 1.199(2)
C7 O1 1.388(2)
O1 C8 1.3827(19)
C8 C17 1.333(2)
C8 C9 1.485(2)
C9 O3 1.213(2)
C9 C10 1.480(2)
C10 C15 1.392(2)
C10 C11 1.397(2)
C11 C12 1.387(3)
C11 H11 0.9500
C12 C13 1.382(3)
C12 H12 0.9500
C13 C14 1.381(3)
C13 H13 0.9500
C14 C15 1.394(2)
C14 H14 0.9500
C15 C16 1.488(2)
O4 C16 1.215(2)
C16 C17 1.487(2)
C17 C18 1.498(2)
C18 H181 0.9800
C18 H182 0.9800
C18 H183 0.9800

loop_
_geom_hbond_atom_site_label_D
_geom_hbond_atom_site_label_H
_geom_hbond_atom_site_label_A
_geom_hbond_site_symmetry_A
_geom_hbond_distance_DH
_geom_hbond_distance_HA
_geom_hbond_distance_DA
_geom_hbond_angle_DHA
N H2N O3 2_776 0.95(3) 2.13(3) 2.960(2) 145.6(19)
N H1N O4 1_666 0.89(2) 2.25(2) 3.045(2) 147.3(19)

loop_
_geom_torsion_atom_site_label_1
_geom_torsion_atom_site_label_2
_geom_torsion_atom_site_label_3
_geom_torsion_atom_site_label_4
_geom_torsion
C6 C1 C2 C3 -0.1(2)
C7 C1 C2 C3 178.82(14)
C1 C2 C3 C4 -0.2(2)
C2 C3 C4 N -178.97(15)
C2 C3 C4 C5 0.3(2)
N C4 C5 C6 179.17(15)
C3 C4 C5 C6 -0.1(3)
C4 C5 C6 C1 -0.2(3)
C2 C1 C6 C5 0.3(2)
C7 C1 C6 C5 -178.65(15)
C2 C1 C7 O2 -171.14(16)
C6 C1 C7 O2 7.8(3)
C2 C1 C7 O1 7.5(2)
C6 C1 C7 O1 -173.56(14)
O2 C7 O1 C8 4.8(2)
C1 C7 O1 C8 -174.01(13)
C7 O1 C8 C17 89.9(2)
C7 O1 C8 C9 -92.86(17)
C17 C8 C9 O3 -175.24(17)
O1 C8 C9 O3 7.7(2)
C17 C8 C9 C10 5.5(3)
O1 C8 C9 C10 -171.56(14)
O3 C9 C10 C15 178.30(17)
C8 C9 C10 C15 -2.5(2)
O3 C9 C10 C11 -1.9(3)
C8 C9 C10 C11 177.37(17)
C15 C10 C11 C12 1.4(3)
C9 C10 C11 C12 -178.40(17)
C10 C11 C12 C13 -1.5(3)
C11 C12 C13 C14 0.3(3)
C12 C13 C14 C15 0.8(3)
C11 C10 C15 C14 -0.3(3)
C9 C10 C15 C14 179.56(16)
C11 C10 C15 C16 179.70(16)
C9 C10 C15 C16 -0.5(3)
C13 C14 C15 C10 -0.9(3)
C13 C14 C15 C16 179.15(17)
C10 C15 C16 O4 -179.69(17)
C14 C15 C16 O4 0.3(3)
C10 C15 C16 C17 1.0(3)
C14 C15 C16 C17 -179.01(16)
O1 C8 C17 C16 171.84(14)
C9 C8 C17 C16 -5.1(3)
O1 C8 C17 C18 -7.0(3)
C9 C8 C17 C18 176.11(16)
O4 C16 C17 C8 -177.60(17)
C15 C16 C17 C8 1.7(2)
O4 C16 C17 C18 1.3(3)
C15 C16 C17 C18 -179.42(16)

loop_
_cod_related_entry_id
_cod_related_entry_database
_cod_related_entry_code
1 ChemSpider 21118378
